data_4315409
loop_
_publ_author_name
'Christina Knispel'
'Christian Limberg'
'Burkhard Ziemer'

_publ_section_title
;
 Bismuth Allyloxides
;
_journal_name_full 'Inorganic Chemistry'
_journal_page_first 4313
_journal_page_last 4318
_journal_paper_doi 10.1021/ic100171f
_journal_volume 49
_journal_year 2010
_chemical_formula_moiety 'C15 H27 Bi O3'
_chemical_formula_sum 'C15 H27 Bi O3'
_chemical_formula_weight 464.35
_chemical_name_systematic
; 
 ? 
;
_space_group_IT_number 14
_symmetry_cell_setting monoclinic
_symmetry_space_group_name_Hall '-P 2ybc'
_symmetry_space_group_name_H-M 'P 1 21/c 1'
_atom_sites_solution_hydrogens geom
_atom_sites_solution_primary direct
_atom_sites_solution_secondary difmap
_audit_creation_method SHELXL-97
_cell_angle_alpha 90.00
_cell_angle_beta 98.315(6)
_cell_angle_gamma 90.00
_cell_formula_units_Z 4
_cell_length_a 10.4820(9)
_cell_length_b 7.0055(3)
_cell_length_c 24.1062(15)
_cell_measurement_reflns_used 5000
_cell_measurement_temperature 100(2)
_cell_measurement_theta_max 25
_cell_measurement_theta_min 5
_cell_volume 1751.6(2)
_computing_cell_refinement 'X-AREA (Stoe & Cie, 2002)'
_computing_data_collection 'X-AREA (Stoe & Cie, 2002)'
_computing_data_reduction 'X-RED (Stoe & Cie, 2002)'
_computing_molecular_graphics 'DIAMOND (Brandenburg & Berndt, 1999)'
_computing_publication_material 'SHELXL97 (Sheldrick, 1997)'
_computing_structure_refinement 'SHELXL97 (Sheldrick, 1997)'
_computing_structure_solution 'SHELXS-97 (Sheldrick, 1990)'
_diffrn_ambient_temperature 100(2)
_diffrn_detector_area_resol_mean 6.67
_diffrn_measured_fraction_theta_full 0.998
_diffrn_measured_fraction_theta_max 0.998
_diffrn_measurement_device 'Stoe IPDS-2t diffractometer'
_diffrn_measurement_method '\w-rotation,\w-incr.=1\%,183 exposures'
_diffrn_radiation_collimation '0.5 mm diameter monocapillary'
_diffrn_radiation_monochromator 'planar graphite'
_diffrn_radiation_source 'long fine focus sealed X-ray tube'
_diffrn_radiation_type MoK\a
_diffrn_radiation_wavelength 0.71073
_diffrn_reflns_av_R_equivalents 0.0907
_diffrn_reflns_av_sigmaI/netI 0.0140
_diffrn_reflns_limit_h_max 14
_diffrn_reflns_limit_h_min -14
_diffrn_reflns_limit_k_max 9
_diffrn_reflns_limit_k_min -8
_diffrn_reflns_limit_l_max 32
_diffrn_reflns_limit_l_min -33
_diffrn_reflns_number 16086
_diffrn_reflns_theta_full 29.13
_diffrn_reflns_theta_max 29.13
_diffrn_reflns_theta_min 2.78
_diffrn_standards_decay_% 0
_diffrn_standards_interval_count 0
_diffrn_standards_interval_time 0
_diffrn_standards_number 0
_exptl_absorpt_coefficient_mu 10.068
_exptl_absorpt_correction_T_max 0.5833
_exptl_absorpt_correction_T_min 0.1075
_exptl_absorpt_correction_type numerical
_exptl_crystal_colour colorless
_exptl_crystal_density_diffrn 1.761
_exptl_crystal_density_method none
_exptl_crystal_description needle
_exptl_crystal_F_000 896
_exptl_crystal_size_max 0.40
_exptl_crystal_size_mid 0.08
_exptl_crystal_size_min 0.06
_refine_diff_density_max 1.980
_refine_diff_density_min -2.155
_refine_diff_density_rms 0.169
_refine_ls_extinction_method none
_refine_ls_goodness_of_fit_ref 1.017
_refine_ls_hydrogen_treatment constr
_refine_ls_matrix_type full
_refine_ls_number_parameters 178
_refine_ls_number_reflns 4713
_refine_ls_number_restraints 0
_refine_ls_restrained_S_all 1.017
_refine_ls_R_factor_all 0.0294
_refine_ls_R_factor_gt 0.0245
_refine_ls_shift/su_max 0.001
_refine_ls_shift/su_mean 0.000
_refine_ls_structure_factor_coef Fsqd
_refine_ls_weighting_details 'calc w=1/[\s^2^(Fo^2^)+(0.0432P)^2^] where P=(Fo^2^+2Fc^2^)/3'
_refine_ls_weighting_scheme calc
_refine_ls_wR_factor_gt 0.0562
_refine_ls_wR_factor_ref 0.0577
_reflns_number_gt 4224
_reflns_number_total 4713
_reflns_threshold_expression I>2sigma(I)
_cod_data_source_file ic100171f_si_002_2.cif
_cod_data_source_block 4
_cod_depositor_comments
;
The following automatic conversions were performed:

'_symmetry_cell_setting' value 'Monoclinic' changed to 'monoclinic'
according to the built-in table from CIF Core dictionary named
'cif_core.dic' version 2.4.1 from 2010-06-29.

Automatic conversion script
Id: cif_fix_values 1646 2011-03-28 12:23:43Z adriana 
;
_cod_original_cell_volume 1751.5(2)
_cod_original_sg_symbol_H-M 'P 21/c'
_cod_database_code 4315409

loop_
_symmetry_equiv_pos_as_xyz
'x, y, z'
'-x, y+1/2, -z+1/2'
'-x, -y, -z'
'x, -y-1/2, z-1/2'

loop_
_atom_site_label
_atom_site_type_symbol
_atom_site_fract_x
_atom_site_fract_y
_atom_site_fract_z
_atom_site_U_iso_or_equiv
_atom_site_adp_type
_atom_site_occupancy
_atom_site_symmetry_multiplicity
_atom_site_calc_flag
_atom_site_refinement_flags
_atom_site_disorder_assembly
_atom_site_disorder_group
C1 C 0.1525(4) -0.1608(5) 0.16731(16) 0.0225(7) Uani 1 1 d . . .
H1A H 0.1953 -0.0351 0.1665 0.027 Uiso 1 1 calc R . .
H1B H 0.0759 -0.1617 0.1380 0.027 Uiso 1 1 calc R . .
C2 C 0.2432(4) -0.3156(5) 0.15643(16) 0.0229(7) Uani 1 1 d . . .
H2 H 0.3294 -0.3037 0.1747 0.028 Uiso 1 1 calc R . .
C3 C 0.2170(4) -0.4689(5) 0.12403(17) 0.0288(8) Uani 1 1 d . . .
C4 C 0.0880(5) -0.5177(8) 0.0926(2) 0.0444(12) Uani 1 1 d . . .
H4A H 0.0935 -0.5234 0.0524 0.053 Uiso 1 1 calc R . .
H4B H 0.0254 -0.4199 0.0996 0.053 Uiso 1 1 calc R . .
H4C H 0.0604 -0.6420 0.1053 0.053 Uiso 1 1 calc R . .
C5 C 0.3215(5) -0.6111(6) 0.1179(2) 0.0414(11) Uani 1 1 d . . .
H5A H 0.3330 -0.6204 0.0783 0.050 Uiso 1 1 calc R . .
H5B H 0.2972 -0.7363 0.1312 0.050 Uiso 1 1 calc R . .
H5C H 0.4024 -0.5694 0.1401 0.050 Uiso 1 1 calc R . .
C6 C 0.2597(3) 0.1215(5) 0.28775(17) 0.0237(7) Uani 1 1 d . . .
H6A H 0.2769 0.1823 0.2525 0.028 Uiso 1 1 calc R . .
H6B H 0.2791 -0.0164 0.2859 0.028 Uiso 1 1 calc R . .
C7 C 0.3412(4) 0.2094(6) 0.33625(17) 0.0269(7) Uani 1 1 d . . .
H7 H 0.3372 0.1513 0.3716 0.032 Uiso 1 1 calc R . .
C8 C 0.4199(4) 0.3601(6) 0.33686(19) 0.0286(8) Uani 1 1 d . . .
C9 C 0.4895(4) 0.4305(9) 0.3922(2) 0.0433(11) Uani 1 1 d . . .
H9A H 0.5826 0.4146 0.3930 0.052 Uiso 1 1 calc R . .
H9B H 0.4613 0.3568 0.4228 0.052 Uiso 1 1 calc R . .
H9C H 0.4698 0.5659 0.3968 0.052 Uiso 1 1 calc R . .
C10 C 0.4458(5) 0.4713(6) 0.2873(2) 0.0370(9) Uani 1 1 d . . .
H10A H 0.4309 0.6072 0.2936 0.044 Uiso 1 1 calc R . .
H10B H 0.3880 0.4282 0.2541 0.044 Uiso 1 1 calc R . .
H10C H 0.5355 0.4521 0.2816 0.044 Uiso 1 1 calc R . .
C11 C -0.1527(3) 0.1865(5) 0.14788(15) 0.0205(6) Uani 1 1 d . . .
H11A H -0.1648 0.3192 0.1340 0.025 Uiso 1 1 calc R . .
H11B H -0.2234 0.1564 0.1696 0.025 Uiso 1 1 calc R . .
C12 C -0.1588(4) 0.0540(6) 0.09945(17) 0.0277(7) Uani 1 1 d . . .
H12A H -0.1311 -0.0733 0.1077 0.033 Uiso 1 1 calc R . .
C13 C -0.1987(5) 0.0937(8) 0.04582(19) 0.0428(11) Uani 1 1 d . . .
C14 C -0.2529(10) 0.2843(10) 0.0250(3) 0.084(3) Uani 1 1 d . . .
H14A H -0.2253 0.3826 0.0531 0.100 Uiso 1 1 calc R . .
H14B H -0.3473 0.2776 0.0186 0.100 Uiso 1 1 calc R . .
H14C H -0.2214 0.3165 -0.0101 0.100 Uiso 1 1 calc R . .
C15 C -0.2027(8) -0.0590(14) 0.0020(3) 0.079(2) Uani 1 1 d . . .
H15A H -0.2921 -0.0800 -0.0152 0.095 Uiso 1 1 calc R . .
H15B H -0.1673 -0.1777 0.0195 0.095 Uiso 1 1 calc R . .
H15C H -0.1512 -0.0191 -0.0268 0.095 Uiso 1 1 calc R . .
O1 O 0.1139(2) -0.1912(3) 0.22097(10) 0.0166(4) Uani 1 1 d . . .
O2 O 0.1277(2) 0.1484(3) 0.29468(10) 0.0170(4) Uani 1 1 d . . .
O3 O -0.0311(2) 0.1708(3) 0.18361(10) 0.0181(4) Uani 1 1 d . . .
Bi1 Bi -0.028201(10) -0.019516(14) 0.254395(4) 0.01303(4) Uani 1 1 d . . .

loop_
_atom_site_aniso_label
_atom_site_aniso_U_11
_atom_site_aniso_U_22
_atom_site_aniso_U_33
_atom_site_aniso_U_23
_atom_site_aniso_U_13
_atom_site_aniso_U_12
C1 0.0282(17) 0.0172(15) 0.0245(17) 0.0032(12) 0.0123(14) 0.0029(12)
C2 0.0239(16) 0.0202(15) 0.0257(17) 0.0010(12) 0.0071(14) 0.0030(12)
C3 0.042(2) 0.0208(17) 0.0266(18) 0.0001(13) 0.0147(16) -0.0016(15)
C4 0.046(3) 0.050(3) 0.038(2) -0.007(2) 0.011(2) -0.019(2)
C5 0.060(3) 0.024(2) 0.044(3) -0.0026(17) 0.022(2) 0.0063(19)
C6 0.0137(14) 0.0204(15) 0.0366(19) -0.0059(13) 0.0025(13) -0.0011(11)
C7 0.0227(16) 0.0287(19) 0.0280(19) 0.0003(14) -0.0004(14) -0.0009(14)
C8 0.0189(16) 0.0239(17) 0.042(2) -0.0088(15) 0.0011(15) 0.0012(13)
C9 0.029(2) 0.056(3) 0.044(3) -0.015(2) 0.0015(18) -0.003(2)
C10 0.032(2) 0.031(2) 0.049(3) 0.0062(18) 0.0069(18) 0.0006(16)
C11 0.0200(15) 0.0189(14) 0.0216(16) -0.0007(11) -0.0009(12) 0.0017(11)
C12 0.0271(17) 0.0251(17) 0.0290(18) -0.0052(14) -0.0018(14) 0.0005(14)
C13 0.053(3) 0.051(3) 0.024(2) -0.0084(18) 0.0019(18) -0.016(2)
C14 0.146(7) 0.057(4) 0.035(3) 0.021(3) -0.028(4) -0.030(4)
C15 0.088(5) 0.107(6) 0.038(3) -0.040(4) -0.002(3) -0.009(5)
O1 0.0181(11) 0.0117(9) 0.0212(11) -0.0009(8) 0.0068(9) 0.0002(7)
O2 0.0145(10) 0.0148(10) 0.0216(11) -0.0026(8) 0.0020(8) 0.0003(8)
O3 0.0193(11) 0.0164(11) 0.0178(11) 0.0031(8) -0.0003(9) 0.0004(8)
Bi1 0.01542(6) 0.00671(6) 0.01708(6) 0.00032(3) 0.00277(4) -0.00008(3)

loop_
_atom_type_symbol
_atom_type_description
_atom_type_scat_dispersion_real
_atom_type_scat_dispersion_imag
_atom_type_scat_source
C C 0.0033 0.0016 'International Tables Vol C Tables 4.2.6.8 and 6.1.1.4'
H H 0.0000 0.0000 'International Tables Vol C Tables 4.2.6.8 and 6.1.1.4'
O O 0.0106 0.0060 'International Tables Vol C Tables 4.2.6.8 and 6.1.1.4'
Bi Bi -4.1077 10.2566 'International Tables Vol C Tables 4.2.6.8 and 6.1.1.4'

loop_
_geom_angle_atom_site_label_1
_geom_angle_atom_site_label_2
_geom_angle_atom_site_label_3
_geom_angle
_geom_angle_site_symmetry_1
_geom_angle_site_symmetry_3
_geom_angle_publ_flag
O1 C1 C2 108.8(3) . . ?
O1 C1 H1A 109.9 . . ?
C2 C1 H1A 109.9 . . ?
O1 C1 H1B 109.9 . . ?
C2 C1 H1B 109.9 . . ?
H1A C1 H1B 108.3 . . ?
C3 C2 C1 127.4(4) . . ?
C3 C2 H2 116.3 . . ?
C1 C2 H2 116.3 . . ?
C2 C3 C4 125.2(4) . . ?
C2 C3 C5 120.1(4) . . ?
C4 C3 C5 114.7(4) . . ?
C3 C4 H4A 109.5 . . ?
C3 C4 H4B 109.5 . . ?
H4A C4 H4B 109.5 . . ?
C3 C4 H4C 109.5 . . ?
H4A C4 H4C 109.5 . . ?
H4B C4 H4C 109.5 . . ?
C3 C5 H5A 109.5 . . ?
C3 C5 H5B 109.5 . . ?
H5A C5 H5B 109.5 . . ?
C3 C5 H5C 109.5 . . ?
H5A C5 H5C 109.5 . . ?
H5B C5 H5C 109.5 . . ?
O2 C6 C7 108.1(3) . . ?
O2 C6 H6A 110.1 . . ?
C7 C6 H6A 110.1 . . ?
O2 C6 H6B 110.1 . . ?
C7 C6 H6B 110.1 . . ?
H6A C6 H6B 108.4 . . ?
C8 C7 C6 128.4(4) . . ?
C8 C7 H7 115.8 . . ?
C6 C7 H7 115.8 . . ?
C7 C8 C10 126.1(4) . . ?
C7 C8 C9 119.1(4) . . ?
C10 C8 C9 114.8(4) . . ?
C8 C9 H9A 109.5 . . ?
C8 C9 H9B 109.5 . . ?
H9A C9 H9B 109.5 . . ?
C8 C9 H9C 109.5 . . ?
H9A C9 H9C 109.5 . . ?
H9B C9 H9C 109.5 . . ?
C8 C10 H10A 109.5 . . ?
C8 C10 H10B 109.5 . . ?
H10A C10 H10B 109.5 . . ?
C8 C10 H10C 109.5 . . ?
H10A C10 H10C 109.5 . . ?
H10B C10 H10C 109.5 . . ?
O3 C11 C12 110.9(3) . . ?
O3 C11 H11A 109.5 . . ?
C12 C11 H11A 109.5 . . ?
O3 C11 H11B 109.5 . . ?
C12 C11 H11B 109.5 . . ?
H11A C11 H11B 108.0 . . ?
C13 C12 C11 127.3(4) . . ?
C13 C12 H12A 116.4 . . ?
C11 C12 H12A 116.4 . . ?
C12 C13 C15 120.6(6) . . ?
C12 C13 C14 124.0(5) . . ?
C15 C13 C14 115.3(6) . . ?
C13 C14 H14A 109.5 . . ?
C13 C14 H14B 109.5 . . ?
H14A C14 H14B 109.5 . . ?
C13 C14 H14C 109.5 . . ?
H14A C14 H14C 109.5 . . ?
H14B C14 H14C 109.5 . . ?
C13 C15 H15A 109.5 . . ?
C13 C15 H15B 109.5 . . ?
H15A C15 H15B 109.5 . . ?
C13 C15 H15C 109.5 . . ?
H15A C15 H15C 109.5 . . ?
H15B C15 H15C 109.5 . . ?
C1 O1 Bi1 123.81(19) . . ?
C1 O1 Bi1 119.86(19) . 2_545 ?
Bi1 O1 Bi1 97.42(9) . 2_545 ?
C6 O2 Bi1 124.43(19) . . ?
C6 O2 Bi1 112.0(2) . 2 ?
Bi1 O2 Bi1 93.03(8) . 2 ?
C11 O3 Bi1 115.5(2) . . ?
C11 O3 Bi1 112.96(19) . 2 ?
Bi1 O3 Bi1 94.82(9) . 2 ?
O2 Bi1 O1 87.28(9) . . ?
O2 Bi1 O3 86.66(9) . . ?
O1 Bi1 O3 88.89(9) . . ?
O2 Bi1 O1 70.81(8) . 2 ?
O1 Bi1 O1 150.22(7) . 2 ?
O3 Bi1 O1 70.43(8) . 2 ?
O2 Bi1 O3 95.33(8) . 2_545 ?
O1 Bi1 O3 68.72(8) . 2_545 ?
O3 Bi1 O3 157.35(6) . 2_545 ?
O1 Bi1 O3 131.46(7) 2 2_545 ?
O2 Bi1 O2 151.96(7) . 2_545 ?
O1 Bi1 O2 66.86(8) . 2_545 ?
O3 Bi1 O2 102.77(8) . 2_545 ?
O1 Bi1 O2 137.21(7) 2 2_545 ?
O3 Bi1 O2 66.05(7) 2_545 2_545 ?
O2 Bi1 Bi1 50.31(6) . 2 ?
O1 Bi1 Bi1 113.33(6) . 2 ?
O3 Bi1 Bi1 47.98(6) . 2 ?
O1 Bi1 Bi1 36.93(5) 2 2 ?
O3 Bi1 Bi1 143.98(5) 2_545 2 ?
O2 Bi1 Bi1 149.64(5) 2_545 2 ?
O2 Bi1 Bi1 116.55(6) . 2_545 ?
O1 Bi1 Bi1 45.65(6) . 2_545 ?
O3 Bi1 Bi1 122.86(7) . 2_545 ?
O1 Bi1 Bi1 163.73(5) 2 2_545 ?
O3 Bi1 Bi1 37.20(5) 2_545 2_545 ?
O2 Bi1 Bi1 36.66(5) 2_545 2_545 ?
Bi1 Bi1 Bi1 158.777(7) 2 2_545 ?

loop_
_geom_bond_atom_site_label_1
_geom_bond_atom_site_label_2
_geom_bond_distance
_geom_bond_site_symmetry_2
_geom_bond_publ_flag
C1 O1 1.426(4) . ?
C1 C2 1.491(5) . ?
C1 H1A 0.9900 . ?
C1 H1B 0.9900 . ?
C2 C3 1.333(5) . ?
C2 H2 0.9500 . ?
C3 C4 1.490(7) . ?
C3 C5 1.504(6) . ?
C4 H4A 0.9800 . ?
C4 H4B 0.9800 . ?
C4 H4C 0.9800 . ?
C5 H5A 0.9800 . ?
C5 H5B 0.9800 . ?
C5 H5C 0.9800 . ?
C6 O2 1.429(4) . ?
C6 C7 1.479(5) . ?
C6 H6A 0.9900 . ?
C6 H6B 0.9900 . ?
C7 C8 1.338(5) . ?
C7 H7 0.9500 . ?
C8 C10 1.483(7) . ?
C8 C9 1.509(6) . ?
C9 H9A 0.9800 . ?
C9 H9B 0.9800 . ?
C9 H9C 0.9800 . ?
C10 H10A 0.9800 . ?
C10 H10B 0.9800 . ?
C10 H10C 0.9800 . ?
C11 O3 1.436(4) . ?
C11 C12 1.486(5) . ?
C11 H11A 0.9900 . ?
C11 H11B 0.9900 . ?
C12 C13 1.329(6) . ?
C12 H12A 0.9500 . ?
C13 C15 1.499(8) . ?
C13 C14 1.508(9) . ?
C14 H14A 0.9800 . ?
C14 H14B 0.9800 . ?
C14 H14C 0.9800 . ?
C15 H15A 0.9800 . ?
C15 H15B 0.9800 . ?
C15 H15C 0.9800 . ?
O1 Bi1 2.159(2) . ?
O1 Bi1 2.570(2) 2_545 ?
O2 Bi1 2.131(2) . ?
O2 Bi1 2.746(2) 2 ?
O3 Bi1 2.162(2) . ?
O3 Bi1 2.657(2) 2 ?
Bi1 O1 2.570(2) 2 ?
Bi1 O3 2.657(2) 2_545 ?
Bi1 O2 2.746(2) 2_545 ?
Bi1 Bi1 3.56369(15) 2 ?
Bi1 Bi1 3.56369(15) 2_545 ?

loop_
_geom_torsion_atom_site_label_1
_geom_torsion_atom_site_label_2
_geom_torsion_atom_site_label_3
_geom_torsion_atom_site_label_4
_geom_torsion
_geom_torsion_site_symmetry_1
_geom_torsion_site_symmetry_2
_geom_torsion_site_symmetry_3
_geom_torsion_site_symmetry_4
_geom_torsion_publ_flag
O1 C1 C2 C3 101.8(4) . . . . ?
C1 C2 C3 C4 -1.4(7) . . . . ?
C1 C2 C3 C5 179.9(4) . . . . ?
O2 C6 C7 C8 -114.3(4) . . . . ?
C6 C7 C8 C10 -1.9(7) . . . . ?
C6 C7 C8 C9 177.2(4) . . . . ?
O3 C11 C12 C13 -133.3(4) . . . . ?
C11 C12 C13 C15 -178.0(5) . . . . ?
C11 C12 C13 C14 -3.5(9) . . . . ?
C2 C1 O1 Bi1 -175.2(2) . . . . ?
C2 C1 O1 Bi1 -50.9(3) . . . 2_545 ?
C7 C6 O2 Bi1 -159.0(2) . . . . ?
C7 C6 O2 Bi1 90.7(3) . . . 2 ?
C12 C11 O3 Bi1 -95.2(3) . . . . ?
C12 C11 O3 Bi1 157.2(2) . . . 2 ?
C6 O2 Bi1 O1 4.2(3) . . . . ?
Bi1 O2 Bi1 O1 123.69(9) 2 . . . ?
C6 O2 Bi1 O3 -84.8(3) . . . . ?
Bi1 O2 Bi1 O3 34.64(8) 2 . . . ?
C6 O2 Bi1 O1 -155.2(3) . . . 2 ?
Bi1 O2 Bi1 O1 -35.80(7) 2 . . 2 ?
C6 O2 Bi1 O3 72.6(3) . . . 2_545 ?
Bi1 O2 Bi1 O3 -167.99(7) 2 . . 2_545 ?
C6 O2 Bi1 O2 26.4(3) . . . 2_545 ?
Bi1 O2 Bi1 O2 145.82(9) 2 . . 2_545 ?
C6 O2 Bi1 Bi1 -119.4(3) . . . 2 ?
C6 O2 Bi1 Bi1 40.5(3) . . . 2_545 ?
Bi1 O2 Bi1 Bi1 159.97(3) 2 . . 2_545 ?
C1 O1 Bi1 O2 -94.0(3) . . . . ?
Bi1 O1 Bi1 O2 132.24(9) 2_545 . . . ?
C1 O1 Bi1 O3 -7.3(3) . . . . ?
Bi1 O1 Bi1 O3 -141.06(9) 2_545 . . . ?
C1 O1 Bi1 O1 -52.2(2) . . . 2 ?
Bi1 O1 Bi1 O1 174.02(6) 2_545 . . 2 ?
C1 O1 Bi1 O3 169.2(3) . . . 2_545 ?
Bi1 O1 Bi1 O3 35.44(7) 2_545 . . 2_545 ?
C1 O1 Bi1 O2 97.1(3) . . . 2_545 ?
Bi1 O1 Bi1 O2 -36.66(7) 2_545 . . 2_545 ?
C1 O1 Bi1 Bi1 -49.8(3) . . . 2 ?
Bi1 O1 Bi1 Bi1 176.45(4) 2_545 . . 2 ?
C1 O1 Bi1 Bi1 133.8(3) . . . 2_545 ?
C11 O3 Bi1 O2 -154.4(2) . . . . ?
Bi1 O3 Bi1 O2 -36.07(8) 2 . . . ?
C11 O3 Bi1 O1 118.3(2) . . . . ?
Bi1 O3 Bi1 O1 -123.40(9) 2 . . . ?
C11 O3 Bi1 O1 -83.5(2) . . . 2 ?
Bi1 O3 Bi1 O1 34.75(7) 2 . . 2 ?
C11 O3 Bi1 O3 109.82(18) . . . 2_545 ?
Bi1 O3 Bi1 O3 -131.89(14) 2 . . 2_545 ?
C11 O3 Bi1 O2 52.3(2) . . . 2_545 ?
Bi1 O3 Bi1 O2 170.64(7) 2 . . 2_545 ?
C11 O3 Bi1 Bi1 -118.3(2) . . . 2 ?
C11 O3 Bi1 Bi1 86.0(2) . . . 2_545 ?
Bi1 O3 Bi1 Bi1 -155.75(3) 2 . . 2_545 ?
